data_2236427
loop_
_publ_author_name
'Susindran, V.'
'Athimoolam, S.'
'Bahadur, S. Asath'
'Manikannan, R.'
'Muthusubramanian, S.'

_publ_section_title
;
 1-(2,4-Dinitrophenyl)-3-phenyl-4-phenylsulfanyl-1<i>H</i>-pyrazole
;
_journal_coeditor_code LH5484
_journal_issue 10
_journal_name_full 'Acta Crystallographica Section E'
_journal_page_first o2845
_journal_paper_doi 10.1107/S1600536812036914
_journal_volume 68
_journal_year 2012
_chemical_formula_iupac 'C21 H14 N4 O4 S'
_chemical_formula_moiety 'C21 H14 N4 O4 S'
_chemical_formula_sum 'C21 H14 N4 O4 S'
_chemical_formula_weight 418.42
_chemical_name_systematic
;
1-(2,4-Dinitrophenyl)-3-phenyl-4-phenylsulfanyl-1<i>H</i>-pyrazole
;
_space_group_IT_number 14
_symmetry_cell_setting monoclinic
_symmetry_space_group_name_Hall '-P 2yn'
_symmetry_space_group_name_H-M 'P 1 21/n 1'
_atom_sites_solution_hydrogens geom
_atom_sites_solution_primary direct
_atom_sites_solution_secondary difmap
_cell_angle_alpha 90.00
_cell_angle_beta 104.0120(10)
_cell_angle_gamma 90.00
_cell_formula_units_Z 4
_cell_length_a 7.3062(4)
_cell_length_b 26.5212(13)
_cell_length_c 10.3361(5)
_cell_measurement_reflns_used 4527
_cell_measurement_temperature 293(2)
_cell_measurement_theta_max 24.38
_cell_measurement_theta_min 2.14
_cell_volume 1943.22(17)
_computing_cell_refinement 'SAINT (Bruker, 2001)'
_computing_data_collection 'SMART (Bruker, 2001)'
_computing_data_reduction 'SAINT (Bruker, 2001)'
_computing_molecular_graphics 'PLATON (Spek, 2009)'
_computing_publication_material 'SHELXTL (Sheldrick, 2008)'
_computing_structure_refinement 'SHELXTL (Sheldrick, 2008)'
_computing_structure_solution 'SHELXTL (Sheldrick, 2008)'
_diffrn_ambient_temperature 293(2)
_diffrn_measured_fraction_theta_full 0.999
_diffrn_measured_fraction_theta_max 0.999
_diffrn_measurement_device_type 'Bruker SMART APEX CCD'
_diffrn_measurement_method '\w scans'
_diffrn_radiation_monochromator graphite
_diffrn_radiation_source 'fine-focus sealed tube'
_diffrn_radiation_type MoK\a
_diffrn_radiation_wavelength 0.71073
_diffrn_reflns_av_R_equivalents 0.0214
_diffrn_reflns_av_sigmaI/netI 0.0158
_diffrn_reflns_limit_h_max 8
_diffrn_reflns_limit_h_min -8
_diffrn_reflns_limit_k_max 31
_diffrn_reflns_limit_k_min -31
_diffrn_reflns_limit_l_max 12
_diffrn_reflns_limit_l_min -12
_diffrn_reflns_number 18559
_diffrn_reflns_theta_full 25.00
_diffrn_reflns_theta_max 25.00
_diffrn_reflns_theta_min 1.54
_diffrn_standards_interval_time 60
_diffrn_standards_number 3
_exptl_absorpt_coefficient_mu 0.204
_exptl_absorpt_correction_type none
_exptl_crystal_colour colourless
_exptl_crystal_density_diffrn 1.430
_exptl_crystal_density_method 'not measured'
_exptl_crystal_description block
_exptl_crystal_F_000 864
_exptl_crystal_size_max 0.24
_exptl_crystal_size_mid 0.21
_exptl_crystal_size_min 0.18
_refine_diff_density_max 0.273
_refine_diff_density_min -0.137
_refine_ls_extinction_method none
_refine_ls_goodness_of_fit_ref 1.039
_refine_ls_hydrogen_treatment constr
_refine_ls_matrix_type full
_refine_ls_number_parameters 271
_refine_ls_number_reflns 3426
_refine_ls_number_restraints 0
_refine_ls_restrained_S_all 1.039
_refine_ls_R_factor_all 0.0379
_refine_ls_R_factor_gt 0.0346
_refine_ls_shift/su_max 0.000
_refine_ls_shift/su_mean 0.000
_refine_ls_structure_factor_coef Fsqd
_refine_ls_weighting_details 'calc w=1/[\s^2^(Fo^2^)+(0.0451P)^2^+0.5673P] where P=(Fo^2^+2Fc^2^)/3'
_refine_ls_weighting_scheme calc
_refine_ls_wR_factor_gt 0.0881
_refine_ls_wR_factor_ref 0.0906
_reflns_number_gt 3128
_reflns_number_total 3426
_reflns_threshold_expression I>2\s(I)
_cod_data_source_file lh5484.cif
_cod_data_source_block I
_cod_original_sg_symbol_H-M 'P 21/n'
_cod_database_code 2236427
_cod_database_fobs_code 2236427

loop_
_symmetry_equiv_pos_as_xyz
'x, y, z'
'-x+1/2, y+1/2, -z+1/2'
'-x, -y, -z'
'x-1/2, -y-1/2, z-1/2'

loop_
_atom_site_type_symbol
_atom_site_label
_atom_site_fract_x
_atom_site_fract_y
_atom_site_fract_z
_atom_site_U_iso_or_equiv
_atom_site_adp_type
_atom_site_calc_flag
_atom_site_refinement_flags
_atom_site_occupancy
_atom_site_symmetry_multiplicity
N N1 0.41540(17) 0.26466(4) 0.02430(12) 0.0380(3) Uani d . 1 1
C C11 0.4691(2) 0.31285(5) -0.01058(15) 0.0379(3) Uani d . 1 1
C C12 0.5120(2) 0.34984(6) 0.08788(16) 0.0466(4) Uani d . 1 1
H H12 0.5059 0.3421 0.1745 0.056 Uiso calc R 1 1
C C13 0.5635(3) 0.39766(6) 0.05891(17) 0.0510(4) Uani d . 1 1
H H13 0.5969 0.4217 0.1259 0.061 Uiso calc R 1 1
C C14 0.5647(2) 0.40930(6) -0.07041(17) 0.0458(4) Uani d . 1 1
C C15 0.5206(2) 0.37446(6) -0.17104(16) 0.0453(4) Uani d . 1 1
H H15 0.5197 0.3832 -0.2583 0.054 Uiso calc R 1 1
C C16 0.4775(2) 0.32614(6) -0.13962(15) 0.0407(3) Uani d . 1 1
N N3 0.6219(2) 0.46010(6) -0.10176(19) 0.0597(4) Uani d . 1 1
O O31 0.5928(2) 0.47181(5) -0.21916(17) 0.0820(5) Uani d . 1 1
O O32 0.6962(2) 0.48746(5) -0.00956(17) 0.0849(5) Uani d . 1 1
N N4 0.4608(2) 0.28911(6) -0.24824(15) 0.0546(4) Uani d . 1 1
O O41 0.3765(2) 0.30239(6) -0.35976(13) 0.0816(5) Uani d . 1 1
O O42 0.5384(2) 0.24840(5) -0.22055(15) 0.0727(4) Uani d . 1 1
N N2 0.48161(17) 0.24827(4) 0.15338(12) 0.0385(3) Uani d . 1 1
C C3 0.4084(2) 0.20278(5) 0.15590(14) 0.0363(3) Uani d . 1 1
C C31 0.4517(2) 0.17255(5) 0.27946(14) 0.0379(3) Uani d . 1 1
C C32 0.4992(2) 0.12194(6) 0.27580(16) 0.0447(4) Uani d . 1 1
H H32 0.5016 0.1070 0.1948 0.054 Uiso calc R 1 1
C C33 0.5428(3) 0.09357(6) 0.39095(17) 0.0518(4) Uani d . 1 1
H H33 0.5753 0.0598 0.3875 0.062 Uiso calc R 1 1
C C34 0.5382(3) 0.11532(7) 0.51093(17) 0.0565(5) Uani d . 1 1
H H34 0.5673 0.0962 0.5886 0.068 Uiso calc R 1 1
C C35 0.4907(2) 0.16534(7) 0.51629(16) 0.0536(4) Uani d . 1 1
H H35 0.4879 0.1799 0.5977 0.064 Uiso calc R 1 1
C C36 0.4472(2) 0.19411(6) 0.40134(15) 0.0439(4) Uani d . 1 1
H H36 0.4149 0.2279 0.4055 0.053 Uiso calc R 1 1
C C4 0.2922(2) 0.18993(5) 0.02874(14) 0.0380(3) Uani d . 1 1
S S1 0.15552(6) 0.135789(14) -0.01962(4) 0.04436(13) Uani d . 1 1
C C41 0.3132(2) 0.09507(6) -0.07662(15) 0.0454(4) Uani d . 1 1
C C42 0.4896(3) 0.10892(7) -0.08882(18) 0.0576(4) Uani d . 1 1
H H42 0.5346 0.1413 -0.0656 0.069 Uiso calc R 1 1
C C43 0.5999(3) 0.07424(9) -0.1360(2) 0.0716(6) Uani d . 1 1
H H43 0.7196 0.0834 -0.1437 0.086 Uiso calc R 1 1
C C44 0.5341(4) 0.02652(9) -0.1715(2) 0.0768(6) Uani d . 1 1
H H44 0.6087 0.0035 -0.2034 0.092 Uiso calc R 1 1
C C45 0.3590(4) 0.01295(8) -0.1596(2) 0.0745(6) Uani d . 1 1
H H45 0.3141 -0.0193 -0.1841 0.089 Uiso calc R 1 1
C C46 0.2477(3) 0.04661(6) -0.11152(18) 0.0588(5) Uani d . 1 1
H H46 0.1291 0.0369 -0.1025 0.071 Uiso calc R 1 1
C C5 0.2996(2) 0.23037(5) -0.05062(15) 0.0387(3) Uani d . 1 1
H H5 0.2367 0.2338 -0.1399 0.046 Uiso calc R 1 1

loop_
_atom_site_aniso_label
_atom_site_aniso_U_11
_atom_site_aniso_U_22
_atom_site_aniso_U_33
_atom_site_aniso_U_12
_atom_site_aniso_U_13
_atom_site_aniso_U_23
N1 0.0427(7) 0.0330(6) 0.0352(6) -0.0002(5) 0.0035(5) -0.0003(5)
C11 0.0379(8) 0.0341(7) 0.0398(8) 0.0013(6) 0.0060(6) -0.0006(6)
C12 0.0599(10) 0.0391(8) 0.0402(9) -0.0022(7) 0.0109(7) -0.0027(7)
C13 0.0608(10) 0.0377(8) 0.0527(10) -0.0039(7) 0.0099(8) -0.0083(7)
C14 0.0438(9) 0.0337(8) 0.0589(10) -0.0004(6) 0.0107(7) 0.0027(7)
C15 0.0428(8) 0.0487(9) 0.0446(9) -0.0008(7) 0.0108(7) 0.0065(7)
C16 0.0396(8) 0.0420(8) 0.0397(8) -0.0025(6) 0.0082(6) -0.0050(6)
N3 0.0548(9) 0.0419(8) 0.0835(12) 0.0016(7) 0.0189(8) 0.0118(8)
O31 0.0934(11) 0.0606(9) 0.0907(11) -0.0049(8) 0.0199(9) 0.0289(8)
O32 0.1012(12) 0.0454(8) 0.1062(12) -0.0240(8) 0.0213(9) -0.0121(8)
N4 0.0597(9) 0.0609(10) 0.0481(9) -0.0199(7) 0.0225(7) -0.0143(7)
O41 0.1011(11) 0.1023(12) 0.0392(7) -0.0322(9) 0.0129(7) -0.0093(7)
O42 0.0884(10) 0.0552(8) 0.0825(10) -0.0049(7) 0.0366(8) -0.0259(7)
N2 0.0425(7) 0.0372(7) 0.0334(6) -0.0002(5) 0.0043(5) -0.0010(5)
C3 0.0366(7) 0.0344(7) 0.0371(8) 0.0020(6) 0.0074(6) -0.0021(6)
C31 0.0361(7) 0.0401(8) 0.0359(8) -0.0031(6) 0.0056(6) -0.0009(6)
C32 0.0518(9) 0.0427(8) 0.0379(8) 0.0027(7) 0.0076(7) -0.0020(6)
C33 0.0608(10) 0.0427(9) 0.0481(10) 0.0021(8) 0.0057(8) 0.0061(7)
C34 0.0648(11) 0.0596(11) 0.0404(9) -0.0086(9) 0.0032(8) 0.0107(8)
C35 0.0606(10) 0.0646(11) 0.0345(8) -0.0125(9) 0.0097(7) -0.0057(7)
C36 0.0448(9) 0.0433(8) 0.0422(8) -0.0065(7) 0.0078(7) -0.0064(7)
C4 0.0390(8) 0.0343(7) 0.0384(8) -0.0003(6) 0.0052(6) -0.0029(6)
S1 0.0456(2) 0.0389(2) 0.0466(2) -0.00736(16) 0.00724(17) -0.00609(16)
C41 0.0594(10) 0.0408(8) 0.0329(8) 0.0021(7) 0.0050(7) -0.0023(6)
C42 0.0671(12) 0.0552(10) 0.0534(10) -0.0013(9) 0.0199(9) -0.0060(8)
C43 0.0754(13) 0.0867(15) 0.0574(12) 0.0130(11) 0.0250(10) -0.0043(11)
C44 0.1021(18) 0.0722(14) 0.0556(12) 0.0298(13) 0.0180(11) -0.0104(10)
C45 0.1061(18) 0.0479(11) 0.0631(12) 0.0123(11) 0.0081(12) -0.0130(9)
C46 0.0742(12) 0.0433(9) 0.0542(10) -0.0012(8) 0.0061(9) -0.0061(8)
C5 0.0406(8) 0.0367(7) 0.0353(8) 0.0014(6) 0.0025(6) -0.0025(6)

loop_
_atom_type_symbol
_atom_type_description
_atom_type_scat_dispersion_real
_atom_type_scat_dispersion_imag
_atom_type_scat_source
C C 0.0033 0.0016 'International Tables Vol C Tables 4.2.6.8 and 6.1.1.4'
H H 0.0000 0.0000 'International Tables Vol C Tables 4.2.6.8 and 6.1.1.4'
N N 0.0061 0.0033 'International Tables Vol C Tables 4.2.6.8 and 6.1.1.4'
O O 0.0106 0.0060 'International Tables Vol C Tables 4.2.6.8 and 6.1.1.4'
S S 0.1246 0.1234 'International Tables Vol C Tables 4.2.6.8 and 6.1.1.4'

loop_
_geom_angle_atom_site_label_1
_geom_angle_atom_site_label_2
_geom_angle_atom_site_label_3
_geom_angle
C5 N1 N2 111.59(11)
C5 N1 C11 129.66(12)
N2 N1 C11 118.72(11)
C12 C11 C16 117.79(14)
C12 C11 N1 118.62(13)
C16 C11 N1 123.57(13)
C13 C12 C11 120.99(15)
C13 C12 H12 119.5
C11 C12 H12 119.5
C14 C13 C12 119.03(15)
C14 C13 H13 120.5
C12 C13 H13 120.5
C15 C14 C13 122.07(15)
C15 C14 N3 118.56(15)
C13 C14 N3 119.32(15)
C14 C15 C16 118.29(15)
C14 C15 H15 120.9
C16 C15 H15 120.9
C15 C16 C11 121.73(14)
C15 C16 N4 114.95(14)
C11 C16 N4 123.04(14)
O32 N3 O31 124.40(16)
O32 N3 C14 118.10(16)
O31 N3 C14 117.51(16)
O41 N4 O42 125.20(16)
O41 N4 C16 117.19(16)
O42 N4 C16 117.54(15)
C3 N2 N1 104.98(11)
N2 C3 C4 110.73(12)
N2 C3 C31 120.64(12)
C4 C3 C31 128.63(13)
C32 C31 C36 118.85(14)
C32 C31 C3 120.26(13)
C36 C31 C3 120.89(13)
C33 C32 C31 120.73(15)
C33 C32 H32 119.6
C31 C32 H32 119.6
C34 C33 C32 119.89(16)
C34 C33 H33 120.1
C32 C33 H33 120.1
C33 C34 C35 120.16(16)
C33 C34 H34 119.9
C35 C34 H34 119.9
C34 C35 C36 120.34(15)
C34 C35 H35 119.8
C36 C35 H35 119.8
C35 C36 C31 120.03(15)
C35 C36 H36 120.0
C31 C36 H36 120.0
C5 C4 C3 105.46(12)
C5 C4 S1 125.31(11)
C3 C4 S1 129.16(11)
C4 S1 C41 102.81(7)
C42 C41 C46 119.70(17)
C42 C41 S1 124.36(13)
C46 C41 S1 115.94(14)
C41 C42 C43 119.49(18)
C41 C42 H42 120.3
C43 C42 H42 120.3
C44 C43 C42 120.7(2)
C44 C43 H43 119.7
C42 C43 H43 119.7
C45 C44 C43 119.7(2)
C45 C44 H44 120.2
C43 C44 H44 120.2
C44 C45 C46 120.7(2)
C44 C45 H45 119.7
C46 C45 H45 119.7
C45 C46 C41 119.8(2)
C45 C46 H46 120.1
C41 C46 H46 120.1
N1 C5 C4 107.22(13)
N1 C5 H5 126.4
C4 C5 H5 126.4

loop_
_geom_bond_atom_site_label_1
_geom_bond_atom_site_label_2
_geom_bond_distance
N1 C5 1.3508(18)
N1 N2 1.3749(17)
N1 C11 1.4093(18)
C11 C12 1.393(2)
C11 C16 1.395(2)
C12 C13 1.376(2)
C12 H12 0.9300
C13 C14 1.374(2)
C13 H13 0.9300
C14 C15 1.370(2)
C14 N3 1.470(2)
C15 C16 1.377(2)
C15 H15 0.9300
C16 N4 1.474(2)
N3 O32 1.216(2)
N3 O31 1.220(2)
N4 O41 1.220(2)
N4 O42 1.221(2)
N2 C3 1.3226(18)
C3 C4 1.423(2)
C3 C31 1.476(2)
C31 C32 1.389(2)
C31 C36 1.391(2)
C32 C33 1.379(2)
C32 H32 0.9300
C33 C34 1.375(3)
C33 H33 0.9300
C34 C35 1.376(3)
C34 H34 0.9300
C35 C36 1.383(2)
C35 H35 0.9300
C36 H36 0.9300
C4 C5 1.359(2)
C4 S1 1.7515(14)
S1 C41 1.7805(17)
C41 C42 1.375(2)
C41 C46 1.388(2)
C42 C43 1.387(3)
C42 H42 0.9300
C43 C44 1.372(3)
C43 H43 0.9300
C44 C45 1.363(3)
C44 H44 0.9300
C45 C46 1.378(3)
C45 H45 0.9300
C46 H46 0.9300
C5 H5 0.9300

loop_
_geom_hbond_atom_site_label_D
_geom_hbond_atom_site_label_H
_geom_hbond_atom_site_label_A
_geom_hbond_site_symmetry_A
_geom_hbond_distance_DH
_geom_hbond_distance_HA
_geom_hbond_distance_DA
_geom_hbond_angle_DHA
C35 H35 O42 1_556 0.93 2.58 3.452(2) 157
C5 H5 N2 4_565 0.93 2.52 3.411(2) 161

loop_
_geom_torsion_atom_site_label_1
_geom_torsion_atom_site_label_2
_geom_torsion_atom_site_label_3
_geom_torsion_atom_site_label_4
_geom_torsion
C5 N1 C11 C12 150.11(15)
N2 N1 C11 C12 -27.9(2)
C5 N1 C11 C16 -28.3(2)
N2 N1 C11 C16 153.72(14)
C16 C11 C12 C13 -0.9(2)
N1 C11 C12 C13 -179.36(15)
C11 C12 C13 C14 2.6(3)
C12 C13 C14 C15 -1.5(3)
C12 C13 C14 N3 -179.20(15)
C13 C14 C15 C16 -1.3(2)
N3 C14 C15 C16 176.38(14)
C14 C15 C16 C11 3.1(2)
C14 C15 C16 N4 -170.88(14)
C12 C11 C16 C15 -2.1(2)
N1 C11 C16 C15 176.35(14)
C12 C11 C16 N4 171.45(14)
N1 C11 C16 N4 -10.1(2)
C15 C14 N3 O32 -165.63(16)
C13 C14 N3 O32 12.1(2)
C15 C14 N3 O31 13.8(2)
C13 C14 N3 O31 -168.44(17)
C15 C16 N4 O41 -42.7(2)
C11 C16 N4 O41 143.32(16)
C15 C16 N4 O42 134.48(16)
C11 C16 N4 O42 -39.4(2)
C5 N1 N2 C3 1.50(16)
C11 N1 N2 C3 179.83(12)
N1 N2 C3 C4 -0.88(16)
N1 N2 C3 C31 178.87(12)
N2 C3 C31 C32 -134.32(15)
C4 C3 C31 C32 45.4(2)
N2 C3 C31 C36 45.2(2)
C4 C3 C31 C36 -135.11(16)
C36 C31 C32 C33 -0.6(2)
C3 C31 C32 C33 178.96(15)
C31 C32 C33 C34 0.4(3)
C32 C33 C34 C35 -0.2(3)
C33 C34 C35 C36 0.0(3)
C34 C35 C36 C31 -0.2(2)
C32 C31 C36 C35 0.4(2)
C3 C31 C36 C35 -179.10(14)
N2 C3 C4 C5 -0.01(17)
C31 C3 C4 C5 -179.74(14)
N2 C3 C4 S1 -176.96(11)
C31 C3 C4 S1 3.3(2)
C5 C4 S1 C41 91.96(14)
C3 C4 S1 C41 -91.65(15)
C4 S1 C41 C42 -6.10(16)
C4 S1 C41 C46 174.66(13)
C46 C41 C42 C43 0.0(3)
S1 C41 C42 C43 -179.18(14)
C41 C42 C43 C44 0.5(3)
C42 C43 C44 C45 -0.3(3)
C43 C44 C45 C46 -0.4(3)
C44 C45 C46 C41 0.9(3)
C42 C41 C46 C45 -0.7(3)
S1 C41 C46 C45 178.53(15)
N2 N1 C5 C4 -1.54(17)
C11 N1 C5 C4 -179.63(14)
C3 C4 C5 N1 0.92(16)
S1 C4 C5 N1 178.02(11)
